data_1573173
loop_
_publ_author_name
'Kumar, Shibaditya'
'Mishra, Saikat'
'Das, Aniruddha'
'Mahiya, Kuldeep'
'Laha, Sourav'
'Maji, Milan'
'Patra, Apurba Kumar'

_publ_section_title
;
 Analogues Copper Nanoclusters (Cu16/17) with Two Electron Superatomic and
 Mixed Valence Copper(II)/Copper(I) and Copper(I)/Copper(0)
 Characters&#x2020;
;
_journal_name_full Nanoscale
_journal_paper_doi 10.1039/D4NR03578J
_journal_year 2024
_chemical_formula_moiety 'C147 H91 Cu17 F36 N13 O S24, 3(F6 P), C2 H6 O, 2(C7 H8)'
_chemical_formula_sum 'C163 H113 Cu17 F54 N13 O2 P3 S24'
_chemical_formula_weight 5254.19
_space_group_crystal_system trigonal
_space_group_IT_number 161
_space_group_name_Hall 'R 3 -2"c'
_space_group_name_H-M_alt 'R 3 c :H'
_atom_sites_solution_hydrogens mixed
_atom_sites_solution_primary dual
_audit_creation_date 2024-03-23
_audit_creation_method
;
Olex2 1.5
(compiled 2024.02.16 svn.r378c4104 for OlexSys, GUI svn.r6928)
;
_audit_update_record
;
2024-06-15 deposited with the CCDC.	2024-11-14 downloaded from the CCDC.
;
_cell_angle_alpha 90
_cell_angle_beta 90
_cell_angle_gamma 120
_cell_formula_units_Z 6
_cell_length_a 24.8645(11)
_cell_length_b 24.8645(11)
_cell_length_c 66.598(6)
_cell_measurement_reflns_used 13680
_cell_measurement_temperature 150(2)
_cell_measurement_theta_max 26
_cell_measurement_theta_min 3
_cell_volume 35658(4)
_computing_molecular_graphics 'Olex2 1.5 (Dolomanov et al., 2009)'
_computing_publication_material 'Olex2 1.5 (Dolomanov et al., 2009)'
_computing_structure_refinement 'SHELXL 2019/3 (Sheldrick, 2015)'
_computing_structure_solution 'SHELXT 2018/2 (Sheldrick, 2018)'
_diffrn_ambient_temperature 150(2)
_diffrn_measured_fraction_theta_full 0.990
_diffrn_measured_fraction_theta_max 0.990
_diffrn_measurement_device_type 'Bruker APEX4'
_diffrn_radiation_type MoK\a
_diffrn_radiation_wavelength 0.71073
_diffrn_reflns_av_R_equivalents 0.0640
_diffrn_reflns_av_unetI/netI 0.0456
_diffrn_reflns_Laue_measured_fraction_full 0.990
_diffrn_reflns_Laue_measured_fraction_max 0.990
_diffrn_reflns_limit_h_max 29
_diffrn_reflns_limit_h_min -29
_diffrn_reflns_limit_k_max 29
_diffrn_reflns_limit_k_min -29
_diffrn_reflns_limit_l_max 79
_diffrn_reflns_limit_l_min -78
_diffrn_reflns_number 95809
_diffrn_reflns_point_group_measured_fraction_full 0.978
_diffrn_reflns_point_group_measured_fraction_max 0.978
_diffrn_reflns_theta_full 24.998
_diffrn_reflns_theta_max 24.998
_diffrn_reflns_theta_min 2.460
_exptl_absorpt_coefficient_mu 1.802
_exptl_absorpt_correction_T_max 1.023
_exptl_absorpt_correction_T_min 0.852
_exptl_absorpt_correction_type multi-scan
_exptl_absorpt_process_details sadabs
_exptl_crystal_colour 'clear dark brown'
_exptl_crystal_colour_lustre clear
_exptl_crystal_colour_modifier dark
_exptl_crystal_colour_primary brown
_exptl_crystal_density_diffrn 1.468
_exptl_crystal_description block
_exptl_crystal_F_000 15636
_exptl_crystal_size_max 0.1
_exptl_crystal_size_mid 0.1
_exptl_crystal_size_min 0.1
_refine_diff_density_max 0.814
_refine_diff_density_min -1.685
_refine_diff_density_rms 0.122
_refine_ls_abs_structure_details
;
 Refined as an inversion twin.
;
_refine_ls_abs_structure_Flack 0.049(19)
_refine_ls_extinction_method none
_refine_ls_goodness_of_fit_ref 1.103
_refine_ls_hydrogen_treatment constr
_refine_ls_matrix_type full
_refine_ls_number_parameters 965
_refine_ls_number_reflns 13680
_refine_ls_number_restraints 1080
_refine_ls_restrained_S_all 1.077
_refine_ls_R_factor_all 0.0767
_refine_ls_R_factor_gt 0.0554
_refine_ls_shift/su_max 0.001
_refine_ls_shift/su_mean 0.000
_refine_ls_structure_factor_coef Fsqd
_refine_ls_weighting_details 'w=1/[\s^2^(Fo^2^)+(0.1007P)^2^+84.1953P] where P=(Fo^2^+2Fc^2^)/3'
_refine_ls_weighting_scheme calc
_refine_ls_wR_factor_gt 0.1437
_refine_ls_wR_factor_ref 0.1587
_reflns_Friedel_coverage 0.975
_reflns_Friedel_fraction_full 0.967
_reflns_Friedel_fraction_max 0.967
_reflns_number_gt 11357
_reflns_number_total 13680
_reflns_threshold_expression 'I > 2\s(I)'
_cod_data_source_file d4nr03578j2.cif
_cod_data_source_block shelx
_cod_original_cell_volume 35657(4)
_cod_original_sg_symbol_H-M 'R 3 c'
_cod_database_code 1573173
_shelx_shelxl_version_number 2019/3
_shelx_space_group_comment
;
The symmetry employed for this shelxl refinement is uniquely defined
by the following loop, which should always be used as a source of
symmetry information in preference to the above space-group names.
They are only intended as comments.
;
_shelx_estimated_absorpt_t_max 0.840
_shelx_estimated_absorpt_t_min 0.840
_olex2_refinement_description
;
1. Twinned data refinement
 Scales: 0.951(19)
 0.049(19)
2. Fixed Uiso
 At 1.2 times of:
  All C(H) groups, All C(H,H) groups
 At 1.5 times of:
  All C(H,H,H) groups, All O(H) groups
3. Restrained distances
 C12A-F2A
 1.29 with sigma of 0.02
 C1-O1
 1.22 with sigma of 0.02
 C5-C4
 1.51 with sigma of 0.02
 C5-O2
 1.45 with sigma of 0.02
 C12A-F3A
 1.36 with sigma of 0.02
 C12A-F1A
 1.27 with sigma of 0.02
 N1-C2
 1.45 with sigma of 0.02
 N1-C3
 1.46 with sigma of 0.02
 C1-N1
 1.36 with sigma of 0.02
 C8T-C9T
 1.51 with sigma of 0.02
 C9T-C10T = C9T-C14T = C11T-C12T
 1.39 with sigma of 0.02
 C10T-C11T = C12T-C13T = C13T-C14T
 1.38 with sigma of 0.02
 C2T-C7T = C2T-C3T = C6T-C5T
 1.39 with sigma of 0.02
 C1T-C2T
 1.51 with sigma of 0.02
 C7T-C6T = C5T-C4T = C4T-C3T
 1.38 with sigma of 0.02
 C4-O2
 2.59 with sigma of 0.02
 C1-C3
 2.45 with sigma of 0.04
 C1-C2
 2.46 with sigma of 0.04
 C10T-C12T
 2.39 with sigma of 0.04
 C11T-C13T = C12T-C14T
 2.4 with sigma of 0.04
 C8T-C10T = C8T-C14T
 2.52 with sigma of 0.04
 C9T-C11T
 2.42 with sigma of 0.04
 C9T-C13T
 2.41 with sigma of 0.04
 C7T-C5T
 2.39 with sigma of 0.04
 C6T-C4T = C5T-C3T
 2.4 with sigma of 0.04
 C1T-C7T = C1T-C3T
 2.52 with sigma of 0.04
 C2T-C6T
 2.42 with sigma of 0.04
 C2T-C4T
 2.41 with sigma of 0.04
 F2D-C12D \\sim F5D-C12D
 with sigma of 0.02
 F3D-C12D \\sim F6D-C12D
 with sigma of 0.02
 C12D-F1D \\sim C12D-F4D
 with sigma of 0.02
 F2A-F3A \\sim F3A-F1A \\sim F1A-F2A
 with sigma of 0.03
 C12A-F2A \\sim C12A-F3A \\sim C12A-F1A
 with sigma of 0.02
 C12A-F2A \\sim C12A-F5A
 with sigma of 0.02
 C12A-F1A \\sim C12A-F4A
 with sigma of 0.02
 C12A-F3A \\sim C12A-F6A
 with sigma of 0.02
 C12B-F2B \\sim C12B-F6B
 with sigma of 0.02
 F3B-C12B \\sim F4B-C12B
 with sigma of 0.02
 F2C-C12C \\sim F4C-C12C
 with sigma of 0.02
 C12C-F3C \\sim C12C-F5C
 with sigma of 0.02
 C12C-F1C \\sim C12C-F6C
 with sigma of 0.02
 F1B-C12B \\sim F5B-C12B
 with sigma of 0.02
 N1-C2 \\sim N1-C3
 with sigma of 0.02
 C9T-C13T \\sim C9T-C11T \\sim C14T-C12T \\sim C10T-C14T \\sim C11T-C13T \\sim
C10T-C12T
 with sigma of 0.04
 C9T-C10T \\sim C10T-C11T \\sim C11T-C12T \\sim C12T-C13T \\sim C13T-C14T \\sim
C14T-C9T
 with sigma of 0.02
 C8T-C14T \\sim C8T-C10T
 with sigma of 0.04
 C2T-C7T \\sim C7T-C6T \\sim C6T-C5T \\sim C5T-C4T \\sim C4T-C3T \\sim C3T-C2T
 with sigma of 0.02
 C2T-C4T \\sim C2T-C6T \\sim C3T-C5T \\sim C7T-C3T \\sim C6T-C4T \\sim C7T-C5T
 with sigma of 0.04
 C1T-C3T \\sim C1T-C7T
 with sigma of 0.04
4. Restrained planarity
 O1, N1, C1, C2, C3
 with sigma of 0.1
 C8T, C9T, C10T, C11T, C12T, C13T, C14T
 with sigma of 0.1
 C1T, C2T, C3T, C4T, C5T, C6T, C7T
 with sigma of 0.1
5. Uiso/Uaniso restraints and constraints
O1 \\sim N1 \\sim C1 \\sim C2 \\sim C3: within 2A with sigma of 0.04 and sigma
for terminal atoms of 0.08 within 2A
C8T \\sim C9T \\sim C10T \\sim C11T \\sim C12T \\sim C13T \\sim C14T: within 2A
with sigma of 0.04 and sigma for terminal atoms of 0.08 within 2A
C1T \\sim C2T \\sim C3T \\sim C4T \\sim C5T \\sim C6T \\sim C7T: within 2A with
sigma of 0.04 and sigma for terminal atoms of 0.08 within 2A
Uanis(F2A) = Uanis(F5A)
Uanis(F6A) = Uanis(F3A)
Uanis(F6D) = Uanis(F1D)
Uanis(F5B) = Uanis(F2B)
6. Rigid body (RIGU) restrains
 All non-hydrogen atoms
 with sigma for 1-2 distances of 0.004 and sigma for 1-3 distances of 0.004
 C1T, C2T, C3T, H3T, C4T, H4T, C5T, H5T, C6T, H6T, C7T, H7T
 with sigma for 1-2 distances of 0.005 and sigma for 1-3 distances of 0.005
 F1A, F2A, F3A, F4A, F5A, F6A, C12A
 with sigma for 1-2 distances of 0.0005 and sigma for 1-3 distances of 0.0005
 F1B, F2B, F3B, F4B, F5B, F6B, C12B
 with sigma for 1-2 distances of 0.0005 and sigma for 1-3 distances of 0.0005
7. Others
 Sof(F4A)=Sof(F5A)=Sof(F6A)=1-FVAR(1)
 Sof(F1A)=Sof(F2A)=Sof(F3A)=FVAR(1)
 Sof(F4C)=Sof(F5C)=Sof(F6C)=1-FVAR(2)
 Sof(F1C)=Sof(F2C)=Sof(F3C)=FVAR(2)
 Sof(F4D)=Sof(F5D)=Sof(F6D)=1-FVAR(3)
 Sof(F1D)=Sof(F2D)=Sof(F3D)=FVAR(3)
 Sof(F4B)=Sof(F5B)=Sof(F6B)=1-FVAR(4)
 Sof(F1B)=Sof(F2B)=Sof(F3B)=FVAR(4)
 Fixed Sof: O1(0.333333) N1(0.333333) C1(0.333333) H1(0.333333) C2(0.333333)
 H2A(0.333333) H2B(0.333333) H2C(0.333333) C3(0.333333) H3A(0.333333)
 H3B(0.333333) H3C(0.333333) O2(0.333333) H2(0.333333) C4(0.333333)
 H4A(0.333333) H4B(0.333333) H4C(0.333333) C5(0.333333) H5E(0.333333)
 H5F(0.333333) C1T(0.333333) H1TA(0.333333) H1TB(0.333333) H1TC(0.333333)
 C2T(0.333333) C3T(0.333333) H3T(0.333333) C4T(0.333333) H4T(0.333333)
 C5T(0.333333) H5T(0.333333) C6T(0.333333) H6T(0.333333) C7T(0.333333)
 H7T(0.333333) C8T(0.333333) H8TA(0.333333) H8TB(0.333333) H8TC(0.333333)
 C9T(0.333333) C10T(0.333333) H10T(0.333333) C11T(0.333333) H11T(0.333333)
 C12T(0.333333) H12T(0.333333) C13T(0.333333) H13T(0.333333) C14T(0.333333)
 H14T(0.333333)
8.a Riding coordinates:
 O2(H2)
8.b Secondary CH2 refined with riding coordinates:
 C5(H5E,H5F)
8.c Me refined with riding coordinates:
 C2(H2A,H2B,H2C), C3(H3A,H3B,H3C), C4(H4A,H4B,H4C), C1T(H1TA,H1TB,H1TC),
 C8T(H8TA,H8TB,H8TC)
8.d Aromatic/amide H refined with riding coordinates:
 C1(H1), C1A(H1A), C1B(H1B), C1C(H1C), C1D(H1D), C2A(H2AA), C2B(H2BA),
 C2C(H2CA), C2D(H2D), C3A(H3AA), C3B(H3BA), C3C(H3CA), C3D(H3D), C5A(H5A),
 C5B(H5B), C5C(H5C), C5D(H5D), C8A(H8A), C8B(H8B), C8C(H8C), C8D(H8D), C9A(H9A),
  C9B(H9B), C9C(H9C), C9D(H9D), C11A(H11A), C11B(H11B), C11C(H11C), C11D(H11D),
 C3T(H3T), C4T(H4T), C5T(H5T), C6T(H6T), C7T(H7T), C10T(H10T), C11T(H11T),
 C12T(H12T), C13T(H13T), C14T(H14T)
;
_olex2_submission_special_instructions 'No special instructions were received'

loop_
_space_group_symop_operation_xyz
'x, y, z'
'-y, x-y, z'
'-x+y, -x, z'
'-y, -x, z+1/2'
'-x+y, y, z+1/2'
'x, x-y, z+1/2'
'x+2/3, y+1/3, z+1/3'
'-y+2/3, x-y+1/3, z+1/3'
'-x+y+2/3, -x+1/3, z+1/3'
'-y+2/3, -x+1/3, z+5/6'
'-x+y+2/3, y+1/3, z+5/6'
'x+2/3, x-y+1/3, z+5/6'
'x+1/3, y+2/3, z+2/3'
'-y+1/3, x-y+2/3, z+2/3'
'-x+y+1/3, -x+2/3, z+2/3'
'-y+1/3, -x+2/3, z+7/6'
'-x+y+1/3, y+2/3, z+7/6'
'x+1/3, x-y+2/3, z+7/6'

loop_
_atom_site_label
_atom_site_type_symbol
_atom_site_fract_x
_atom_site_fract_y
_atom_site_fract_z
_atom_site_U_iso_or_equiv
_atom_site_adp_type
_atom_site_occupancy
_atom_site_site_symmetry_order
_atom_site_calc_flag
_atom_site_refinement_flags_posn
_atom_site_refinement_flags_adp
_atom_site_refinement_flags_occupancy
_atom_site_disorder_assembly
_atom_site_disorder_group
Cu1 Cu 0.333333 0.666667 0.51421(3) 0.0386(5) Uani 1 3 d S T P . .
Cu2 Cu 0.21277(6) 0.59772(6) 0.50342(2) 0.0336(3) Uani 1 1 d . . . . .
Cu3 Cu 0.23596(6) 0.50322(6) 0.47882(2) 0.0341(3) Uani 1 1 d . . . . .
Cu4 Cu 0.29567(6) 0.56119(6) 0.41349(2) 0.0383(3) Uani 1 1 d . . . . .
Cu5 Cu 0.16409(6) 0.61329(6) 0.44512(2) 0.0377(3) Uani 1 1 d . . . . .
Cu6 Cu 0.24272(6) 0.57152(6) 0.44731(2) 0.0346(3) Uani 1 1 d . . . . .
Cu7 Cu 0.333333 0.666667 0.46004(4) 0.0473(6) Uani 1 3 d S T P . .
S1A S 0.06335(15) 0.64417(16) 0.45953(5) 0.0490(7) Uani 1 1 d . . . . .
S1B S 0.07180(14) 0.56886(13) 0.50725(4) 0.0421(6) Uani 1 1 d . . . . .
S1C S 0.26352(14) 0.40922(14) 0.50108(5) 0.0472(7) Uani 1 1 d . . . . .
S1D S 0.32691(18) 0.57668(16) 0.36738(5) 0.0563(8) Uani 1 1 d . . . . .
S2A S 0.23138(12) 0.60084(12) 0.41533(4) 0.0321(5) Uani 1 1 d . . . . .
S2B S 0.29659(11) 0.56408(12) 0.50463(4) 0.0293(5) Uani 1 1 d . . . . .
S2C S 0.16984(11) 0.55845(11) 0.47154(4) 0.0298(5) Uani 1 1 d . . . . .
S2D S 0.28175(12) 0.50398(11) 0.44909(4) 0.0297(5) Uani 1 1 d . . . . .
F1A F -0.0497(9) 0.4302(12) 0.3728(5) 0.184(9) Uani 0.737(19) 1 d D . P A 1
F1B F 0.1845(13) 0.4657(12) 0.5965(3) 0.119(6) Uani 0.606(17) 1 d D . P B 1
F1C F -0.0818(15) 0.2985(12) 0.4434(3) 0.146(12) Uani 0.70(4) 1 d D . P C 1
F1D F 0.0760(8) 0.2723(8) 0.3927(2) 0.119(7) Uani 0.74(3) 1 d D . P D 1
F2A F -0.0294(13) 0.3667(10) 0.3860(4) 0.206(9) Uani 0.737(19) 1 d D . P A 1
F2B F 0.2298(11) 0.4117(16) 0.5924(3) 0.121(5) Uani 0.606(17) 1 d D . P B 1
F2C F -0.0518(10) 0.2601(8) 0.4641(6) 0.123(10) Uani 0.70(4) 1 d D . P C 1
F2D F 0.0619(9) 0.2227(8) 0.4211(2) 0.100(7) Uani 0.74(3) 1 d D . P D 1
F3A F 0.0015(10) 0.3946(11) 0.3573(4) 0.187(8) Uani 0.737(19) 1 d D . P A 1
F3B F 0.1420(9) 0.3829(11) 0.5821(3) 0.104(6) Uani 0.606(17) 1 d D . P B 1
F3C F -0.1059(11) 0.2984(11) 0.4739(6) 0.156(15) Uani 0.70(4) 1 d D . P C 1
F3D F 0.1263(10) 0.2343(9) 0.3988(4) 0.137(10) Uani 0.74(3) 1 d D . P D 1
F4A F -0.054(2) 0.404(4) 0.3862(12) 0.210(15) Uani 0.263(19) 1 d D . P A 2
F4B F 0.1460(19) 0.422(3) 0.5898(7) 0.136(10) Uani 0.394(17) 1 d D . P B 2
F4C F -0.054(3) 0.276(3) 0.4489(9) 0.124(18) Uani 0.30(4) 1 d D . P C 2
F4D F 0.050(2) 0.251(4) 0.4169(15) 0.17(3) Uani 0.26(3) 1 d D . P D 2
F5A F -0.016(4) 0.360(2) 0.3732(19) 0.206(9) Uani 0.263(19) 1 d D . P A 2
F5B F 0.2412(14) 0.4614(19) 0.5982(4) 0.121(5) Uani 0.394(17) 1 d D . P B 2
F5C F -0.076(3) 0.2717(19) 0.4775(7) 0.11(2) Uani 0.30(4) 1 d D . P C 2
F5D F 0.118(3) 0.2156(16) 0.4145(9) 0.127(14) Uani 0.26(3) 1 d D . P D 2
F6A F -0.002(3) 0.4476(19) 0.3570(7) 0.187(8) Uani 0.263(19) 1 d D . P A 2
F6B F 0.189(3) 0.3727(16) 0.5817(6) 0.148(10) Uani 0.394(17) 1 d D . P B 2
F6C F -0.108(2) 0.313(2) 0.4546(14) 0.13(2) Uani 0.30(4) 1 d D . P C 2
F6D F 0.115(3) 0.257(3) 0.3912(5) 0.119(7) Uani 0.26(3) 1 d D . P D 2
O1 O 0.3457(18) 0.674(4) 0.5447(3) 0.042(11) Uani 0.3333 1 d D U P E -1
N1 N 0.3223(18) 0.658(3) 0.5774(4) 0.096(15) Uani 0.3333 1 d D U P E -1
N1A N 0.1008(4) 0.5850(4) 0.42343(14) 0.0386(19) Uani 1 1 d . . . . .
N1B N 0.1694(4) 0.5292(4) 0.52330(12) 0.0325(18) Uani 1 1 d . . . . .
N1C N 0.1538(4) 0.4318(4) 0.48657(12) 0.0349(18) Uani 1 1 d . . . . .
N1D N 0.2716(4) 0.4772(4) 0.40301(13) 0.0371(19) Uani 1 1 d . . . . .
C1 C 0.3063(15) 0.653(2) 0.5579(4) 0.055(9) Uani 0.3333 1 d D U P E -1
H1 H 0.263658 0.633653 0.554329 0.066 Uiso 0.3333 1 calc R U P E -1
C1A C 0.0294(6) 0.6874(7) 0.4634(2) 0.062(4) Uani 1 1 d . . . . .
H1A H 0.026845 0.702773 0.476207 0.074 Uiso 1 1 calc R U . . .
C1B C -0.0061(5) 0.5364(6) 0.5037(2) 0.051(3) Uani 1 1 d . . . . .
H1B H -0.024872 0.558690 0.498509 0.061 Uiso 1 1 calc R U . . .
C1C C 0.2768(6) 0.3669(7) 0.5188(2) 0.064(4) Uani 1 1 d . . . . .
H1C H 0.315039 0.367356 0.520250 0.077 Uiso 1 1 calc R U . . .
C1D C 0.3673(9) 0.5888(8) 0.3456(2) 0.078(5) Uani 1 1 d . . . . .
H1D H 0.379350 0.624031 0.337274 0.093 Uiso 1 1 calc R U . . .
C2 C 0.276(3) 0.633(5) 0.5932(8) 0.15(3) Uani 0.3333 1 d D U P E -1
H2A H 0.296611 0.640923 0.606293 0.222 Uiso 0.3333 1 calc R U P E -1
H2B H 0.251176 0.653985 0.592758 0.222 Uiso 0.3333 1 calc R U P E -1
H2C H 0.248618 0.588496 0.591327 0.222 Uiso 0.3333 1 calc R U P E -1
C2A C 0.0067(8) 0.6978(9) 0.4469(3) 0.081(5) Uani 1 1 d . . . . .
H2AA H -0.015232 0.720018 0.446744 0.097 Uiso 1 1 calc R U . . .
C2B C -0.0379(6) 0.4771(6) 0.5087(2) 0.050(3) Uani 1 1 d . . . . .
H2BA H -0.081629 0.452312 0.507175 0.060 Uiso 1 1 calc R U . . .
C2C C 0.2276(7) 0.3337(8) 0.5301(3) 0.082(5) Uani 1 1 d . . . . .
H2CA H 0.227330 0.308146 0.540764 0.099 Uiso 1 1 calc R U . . .
C2D C 0.3806(8) 0.5440(7) 0.3413(2) 0.072(4) Uani 1 1 d . . . . .
H2D H 0.403064 0.543750 0.329822 0.087 Uiso 1 1 calc R U . . .
C3 C 0.387(2) 0.688(5) 0.5832(9) 0.14(3) Uani 0.3333 1 d D U P E -1
H3A H 0.390498 0.686884 0.597860 0.207 Uiso 0.3333 1 calc R U P E -1
H3B H 0.406944 0.665990 0.577100 0.207 Uiso 0.3333 1 calc R U P E -1
H3C H 0.408711 0.731092 0.578598 0.207 Uiso 0.3333 1 calc R U P E -1
C3A C 0.0184(8) 0.6724(8) 0.4291(2) 0.074(4) Uani 1 1 d . . . . .
H3AA H 0.007853 0.677939 0.415878 0.089 Uiso 1 1 calc R U . . .
C3B C -0.0007(5) 0.4542(6) 0.51654(19) 0.048(3) Uani 1 1 d . . . . .
H3BA H -0.016228 0.413056 0.521301 0.057 Uiso 1 1 calc R U . . .
C3C C 0.1769(7) 0.3388(8) 0.5253(3) 0.078(5) Uani 1 1 d . . . . .
H3CA H 0.138436 0.317696 0.532217 0.093 Uiso 1 1 calc R U . . .
C3D C 0.3574(7) 0.4986(6) 0.3558(2) 0.061(4) Uani 1 1 d . . . . .
H3D H 0.362489 0.463217 0.355109 0.073 Uiso 1 1 calc R U . . .
C4A C 0.0474(5) 0.6382(6) 0.43406(19) 0.046(3) Uani 1 1 d . . . . .
C4B C 0.0616(5) 0.4998(5) 0.51643(16) 0.037(2) Uani 1 1 d . . . . .
C4C C 0.1878(5) 0.3788(6) 0.50890(18) 0.044(3) Uani 1 1 d . . . . .
C4D C 0.3265(5) 0.5076(5) 0.37104(16) 0.040(2) Uani 1 1 d . . . . .
C5A C 0.0631(5) 0.6053(6) 0.42037(18) 0.043(2) Uani 1 1 d . . . . .
H5A H 0.043921 0.597316 0.407540 0.052 Uiso 1 1 calc R U . . .
C5B C 0.1095(5) 0.4897(5) 0.52419(15) 0.035(2) Uani 1 1 d . . . . .
H5B H 0.096876 0.450918 0.530545 0.042 Uiso 1 1 calc R U . . .
C5C C 0.1434(5) 0.3912(5) 0.50017(15) 0.035(2) Uani 1 1 d . . . . .
H5C H 0.101851 0.367281 0.504823 0.042 Uiso 1 1 calc R U . . .
C5D C 0.2945(5) 0.4648(5) 0.38747(16) 0.039(2) Uani 1 1 d . . . . .
H5D H 0.289986 0.424656 0.386688 0.046 Uiso 1 1 calc R U . . .
C6A C 0.1044(5) 0.5468(5) 0.40787(19) 0.045(3) Uani 1 1 d . . . . .
C6B C 0.2067(5) 0.5109(5) 0.53467(15) 0.038(2) Uani 1 1 d . . . . .
C6C C 0.1005(5) 0.4293(5) 0.47741(15) 0.035(2) Uani 1 1 d . . . . .
C6D C 0.2340(5) 0.4264(5) 0.41533(17) 0.039(2) Uani 1 1 d . . . . .
C7A C 0.1613(5) 0.5504(5) 0.40283(16) 0.037(2) Uani 1 1 d . . . . .
C7B C 0.2660(5) 0.5262(5) 0.52789(16) 0.038(2) Uani 1 1 d . . . . .
C7C C 0.1028(5) 0.4836(5) 0.47026(15) 0.035(2) Uani 1 1 d . . . . .
C7D C 0.2355(5) 0.4328(5) 0.43659(16) 0.035(2) Uani 1 1 d . . . . .
C8A C 0.1612(7) 0.5115(7) 0.3878(2) 0.062(4) Uani 1 1 d . . . . .
H8A H 0.199187 0.513156 0.384595 0.074 Uiso 1 1 calc R U . . .
C8B C 0.3016(6) 0.5097(7) 0.53971(18) 0.051(3) Uani 1 1 d . . . . .
H8B H 0.342450 0.521110 0.535537 0.062 Uiso 1 1 calc R U . . .
C8C C 0.0486(5) 0.4786(6) 0.46218(17) 0.041(2) Uani 1 1 d . . . . .
H8C H 0.048812 0.515245 0.457933 0.050 Uiso 1 1 calc R U . . .
C8D C 0.1977(5) 0.3808(5) 0.44793(17) 0.042(2) Uani 1 1 d . . . . .
H8D H 0.200254 0.384289 0.462146 0.051 Uiso 1 1 calc R U . . .
C9A C 0.1094(9) 0.4715(9) 0.3776(3) 0.095(6) Uani 1 1 d . . . . .
H9A H 0.111348 0.448357 0.366555 0.114 Uiso 1 1 calc R U . . .
C9B C 0.2787(6) 0.4770(8) 0.5574(2) 0.062(4) Uani 1 1 d . . . . .
H9B H 0.303180 0.464814 0.565012 0.075 Uiso 1 1 calc R U . . .
C9C C -0.0051(6) 0.4223(6) 0.4602(2) 0.055(3) Uani 1 1 d . . . . .
H9C H -0.041502 0.420206 0.454803 0.065 Uiso 1 1 calc R U . . .
C9D C 0.1570(6) 0.3248(6) 0.4397(2) 0.055(3) Uani 1 1 d . . . . .
H9D H 0.131803 0.289938 0.447917 0.066 Uiso 1 1 calc R U . . .
C10A C 0.0533(9) 0.4653(10) 0.3838(4) 0.112(7) Uani 1 1 d . . . . .
C10B C 0.2202(6) 0.4620(8) 0.5639(2) 0.066(4) Uani 1 1 d . . . . .
C10C C -0.0056(6) 0.3689(6) 0.4661(2) 0.054(3) Uani 1 1 d . . . . .
C10D C 0.1534(6) 0.3202(6) 0.4187(2) 0.059(3) Uani 1 1 d . . . . .
C11A C 0.0515(7) 0.5021(7) 0.3983(3) 0.081(5) Uani 1 1 d . . . . .
H11A H 0.012450 0.497055 0.402155 0.097 Uiso 1 1 calc R U . . .
C11B C 0.1853(5) 0.4805(6) 0.55273(18) 0.051(3) Uani 1 1 d . . . . .
H11B H 0.145995 0.472153 0.557616 0.061 Uiso 1 1 calc R U . . .
C11C C 0.0472(5) 0.3727(5) 0.47435(18) 0.044(2) Uani 1 1 d . . . . .
H11C H 0.046870 0.335557 0.477976 0.053 Uiso 1 1 calc R U . . .
C11D C 0.1909(5) 0.3702(6) 0.40659(18) 0.046(3) Uani 1 1 d . . . . .
H11D H 0.187308 0.366377 0.392392 0.055 Uiso 1 1 calc R U . . .
C12A C -0.0038(10) 0.4189(10) 0.3747(4) 0.175(8) Uani 1 1 d D . . . .
C12B C 0.1957(9) 0.4288(11) 0.5832(3) 0.098(4) Uani 1 1 d D . . . .
C12C C -0.0623(8) 0.3074(8) 0.4630(3) 0.082(4) Uani 1 1 d D . . . .
C12D C 0.1064(8) 0.2618(7) 0.4090(2) 0.083(4) Uani 1 1 d D . . . .
P1 P -0.01323(19) 0.28200(19) 0.53727(6) 0.0652(10) Uani 1 1 d . . . . .
F1 F -0.0186(8) 0.2514(7) 0.55825(16) 0.123(4) Uani 1 1 d . . . . .
F2 F -0.0053(6) 0.3160(6) 0.51660(15) 0.104(3) Uani 1 1 d . . . . .
F3 F -0.0399(6) 0.3221(6) 0.54680(15) 0.100(3) Uani 1 1 d . . . . .
F4 F 0.0158(6) 0.2448(6) 0.52757(18) 0.105(3) Uani 1 1 d . . . . .
F5 F -0.0795(5) 0.2332(6) 0.5313(3) 0.138(5) Uani 1 1 d . . . . .
F6 F 0.0534(5) 0.3355(6) 0.5428(2) 0.114(4) Uani 1 1 d . . . . .
O2 O -0.347(3) 0.323(4) 0.4787(4) 0.094(14) Uiso 0.3333 1 d D . P F -1
H2 H -0.361771 0.283942 0.478623 0.140 Uiso 0.3333 1 d R U P F -1
C4 C -0.303(3) 0.325(4) 0.4436(7) 0.11(2) Uiso 0.3333 1 d D . P F -1
H4A H -0.293077 0.350875 0.431515 0.170 Uiso 0.3333 1 calc R U P F -1
H4B H -0.265886 0.326136 0.448700 0.170 Uiso 0.3333 1 calc R U P F -1
H4C H -0.334835 0.282401 0.440424 0.170 Uiso 0.3333 1 calc R U P F -1
C5 C -0.328(5) 0.351(3) 0.4595(7) 0.10(2) Uiso 0.3333 1 d D . P F -1
H5E H -0.296105 0.394388 0.461751 0.119 Uiso 0.3333 1 calc R U P F -1
H5F H -0.364527 0.350987 0.453538 0.119 Uiso 0.3333 1 calc R U P F -1
C1T C -0.115(4) 0.461(4) 0.4257(8) 0.16(3) Uiso 0.3333 1 d D U P G -1
H1TA H -0.123210 0.418375 0.426272 0.243 Uiso 0.3333 1 calc R U P G -1
H1TB H -0.141514 0.464241 0.415296 0.243 Uiso 0.3333 1 calc R U P G -1
H1TC H -0.071600 0.489427 0.422584 0.243 Uiso 0.3333 1 calc R U P G -1
C2T C -0.130(2) 0.478(2) 0.4454(6) 0.13(2) Uiso 0.3333 1 d D U P G -1
C3T C -0.124(3) 0.536(2) 0.4486(7) 0.16(3) Uiso 0.3333 1 d D U P G -1
H3T H -0.111193 0.565043 0.437970 0.186 Uiso 0.3333 1 calc R U P G -1
C4T C -0.135(3) 0.551(2) 0.4675(8) 0.12(2) Uiso 0.3333 1 d D U P G -1
H4T H -0.128093 0.591358 0.469930 0.149 Uiso 0.3333 1 calc R U P G -1
C5T C -0.156(3) 0.508(2) 0.4827(6) 0.108(18) Uiso 0.3333 1 d D U P G -1
H5T H -0.159985 0.519767 0.495901 0.130 Uiso 0.3333 1 calc R U P G -1
C6T C -0.170(3) 0.448(2) 0.4789(6) 0.095(16) Uiso 0.3333 1 d D U P G -1
H6T H -0.191013 0.416417 0.488656 0.114 Uiso 0.3333 1 calc R U P G -1
C7T C -0.154(3) 0.434(2) 0.4607(7) 0.13(2) Uiso 0.3333 1 d D U P G -1
H7T H -0.158260 0.394464 0.458548 0.161 Uiso 0.3333 1 calc R U P G -1
C8T C 0.204(3) 0.179(5) 0.4853(15) 0.22(5) Uiso 0.3333 1 d D U P H -1
H8TA H 0.207486 0.149303 0.476226 0.332 Uiso 0.3333 1 calc R U P H -1
H8TB H 0.239448 0.220526 0.482953 0.332 Uiso 0.3333 1 calc R U P H -1
H8TC H 0.204921 0.166534 0.499225 0.332 Uiso 0.3333 1 calc R U P H -1
C9T C 0.144(3) 0.178(3) 0.4812(10) 0.20(3) Uiso 0.3333 1 d D U P H -1
C10T C 0.102(4) 0.140(3) 0.4669(12) 0.24(4) Uiso 0.3333 1 d D U P H -1
H10T H 0.111465 0.112339 0.459730 0.285 Uiso 0.3333 1 calc R U P H -1
C11T C 0.048(3) 0.140(4) 0.4626(12) 0.21(4) Uiso 0.3333 1 d D U P H -1
H11T H 0.023551 0.117087 0.451537 0.252 Uiso 0.3333 1 calc R U P H -1
C12T C 0.030(3) 0.174(4) 0.4746(12) 0.18(3) Uiso 0.3333 1 d D U P H -1
H12T H -0.010745 0.167217 0.474281 0.219 Uiso 0.3333 1 calc R U P H -1
C13T C 0.075(3) 0.218(3) 0.4871(10) 0.13(2) Uiso 0.3333 1 d D U P H -1
H13T H 0.069340 0.249797 0.492470 0.152 Uiso 0.3333 1 calc R U P H -1
C14T C 0.128(3) 0.215(3) 0.4919(10) 0.16(3) Uiso 0.3333 1 d D U P H -1
H14T H 0.153176 0.239796 0.502649 0.197 Uiso 0.3333 1 calc R U P H -1

loop_
_atom_site_aniso_label
_atom_site_aniso_U_11
_atom_site_aniso_U_22
_atom_site_aniso_U_33
_atom_site_aniso_U_23
_atom_site_aniso_U_13
_atom_site_aniso_U_12
Cu1 0.0375(8) 0.0375(8) 0.0408(12) 0.000 0.000 0.0187(4)
Cu2 0.0327(7) 0.0295(7) 0.0347(6) 0.0007(5) 0.0001(5) 0.0127(6)
Cu3 0.0323(7) 0.0305(7) 0.0349(6) 0.0013(5) 0.0026(5) 0.0121(6)
Cu4 0.0385(7) 0.0360(7) 0.0415(7) -0.0078(6) 0.0000(6) 0.0194(6)
Cu5 0.0336(7) 0.0337(7) 0.0446(7) 0.0036(6) -0.0081(6) 0.0159(6)
Cu6 0.0347(7) 0.0356(7) 0.0348(6) 0.0003(5) 0.0002(5) 0.0187(6)
Cu7 0.0454(9) 0.0454(9) 0.0511(13) 0.000 0.000 0.0227(4)
S1A 0.0424(16) 0.0572(18) 0.0542(17) 0.0025(14) -0.0027(13) 0.0301(15)
S1B 0.0395(15) 0.0377(15) 0.0514(15) 0.0025(12) 0.0002(12) 0.0209(13)
S1C 0.0387(15) 0.0404(16) 0.0655(18) 0.0111(14) 0.0052(14) 0.0220(13)
S1D 0.078(2) 0.056(2) 0.0432(16) 0.0036(14) 0.0078(15) 0.0396(18)
S2A 0.0308(13) 0.0341(14) 0.0307(12) -0.0033(10) -0.0052(10) 0.0157(11)
S2B 0.0265(12) 0.0296(12) 0.0311(12) 0.0005(10) 0.0010(9) 0.0133(10)
S2C 0.0275(12) 0.0286(13) 0.0337(12) 0.0011(10) 0.0002(10) 0.0144(10)
S2D 0.0304(13) 0.0273(12) 0.0304(12) -0.0041(10) 0.0001(10) 0.0136(11)
F1A 0.080(10) 0.144(17) 0.31(3) -0.122(15) -0.123(13) 0.041(11)
F1B 0.127(16) 0.150(13) 0.060(9) 0.054(8) 0.040(10) 0.055(11)
F1C 0.12(2) 0.096(17) 0.147(13) -0.037(12) -0.068(13) -0.005(14)
F1D 0.077(11) 0.111(11) 0.071(6) -0.023(6) -0.016(6) -0.026(8)
F2A 0.138(14) 0.100(10) 0.35(2) -0.109(13) -0.084(15) 0.038(9)
F2B 0.107(8) 0.187(15) 0.070(7) 0.071(8) 0.017(6) 0.073(10)
F2C 0.082(13) 0.056(8) 0.20(3) -0.033(13) -0.034(16) 0.013(8)
F2D 0.082(10) 0.064(10) 0.049(6) -0.020(6) 0.015(6) -0.044(7)
F3A 0.132(12) 0.128(12) 0.299(18) -0.143(12) -0.149(12) 0.063(11)
F3B 0.085(7) 0.140(12) 0.078(11) 0.059(8) 0.038(7) 0.049(8)
F3C 0.072(13) 0.072(15) 0.25(3) -0.044(18) 0.055(17) -0.019(10)
F3D 0.126(14) 0.063(12) 0.15(2) -0.067(13) 0.035(14) -0.007(9)
F4A 0.088(18) 0.12(3) 0.39(4) -0.11(3) -0.08(3) 0.031(19)
F4B 0.094(8) 0.22(3) 0.10(2) 0.089(19) 0.049(10) 0.086(14)
F4C 0.12(4) 0.10(3) 0.13(3) -0.06(3) -0.06(3) 0.04(2)
F4D 0.072(17) 0.14(5) 0.21(6) -0.13(4) 0.01(3) -0.02(2)
F5A 0.138(14) 0.100(10) 0.35(2) -0.109(13) -0.084(15) 0.038(9)
F5B 0.107(8) 0.187(15) 0.070(7) 0.071(8) 0.017(6) 0.073(10)
F5C 0.08(3) 0.04(2) 0.13(2) 0.012(17) -0.04(2) -0.031(17)
F5D 0.18(4) 0.032(16) 0.11(2) -0.026(18) 0.00(3) 0.01(2)
F6A 0.132(12) 0.128(12) 0.299(18) -0.143(12) -0.149(12) 0.063(11)
F6B 0.19(3) 0.150(13) 0.105(18) 0.078(10) 0.069(17) 0.084(14)
F6C 0.05(2) 0.06(2) 0.23(6) 0.01(3) -0.05(3) -0.005(15)
F6D 0.077(11) 0.111(11) 0.071(6) -0.023(6) -0.016(6) -0.026(8)
O1 0.04(2) 0.05(2) 0.039(8) -0.01(2) -0.004(10) 0.023(19)
N1 0.06(2) 0.12(3) 0.057(11) 0.01(3) 0.010(15) 0.006(19)
N1A 0.034(5) 0.028(4) 0.048(5) 0.004(4) -0.004(4) 0.012(4)
N1B 0.033(4) 0.040(5) 0.026(4) -0.003(3) -0.002(3) 0.020(4)
N1C 0.032(4) 0.030(4) 0.035(4) 0.002(3) -0.001(3) 0.010(4)
N1D 0.032(5) 0.042(5) 0.035(4) -0.008(4) -0.002(3) 0.017(4)
C1 0.056(18) 0.06(2) 0.060(12) -0.002(19) 0.011(12) 0.04(2)
C1A 0.053(8) 0.088(10) 0.074(7) -0.022(7) -0.016(7) 0.058(8)
C1B 0.033(6) 0.064(7) 0.063(7) 0.006(6) -0.003(5) 0.029(6)
C1C 0.047(7) 0.059(8) 0.089(10) 0.033(7) 0.003(6) 0.027(7)
C1D 0.122(14) 0.074(10) 0.036(7) 0.013(6) 0.024(8) 0.049(10)
C2 0.07(3) 0.22(7) 0.09(3) 0.04(4) 0.03(3) 0.01(4)
C2A 0.096(12) 0.100(12) 0.089(9) -0.021(9) -0.022(9) 0.081(11)
C2B 0.029(5) 0.055(6) 0.059(7) 0.005(6) 0.003(5) 0.016(5)
C2C 0.057(8) 0.089(11) 0.111(12) 0.069(10) 0.018(8) 0.043(8)
C2D 0.086(11) 0.054(8) 0.064(8) 0.003(6) 0.032(8) 0.025(8)
C3 0.06(2) 0.21(8) 0.09(3) 0.01(5) 0.01(2) 0.03(3)
C3A 0.081(11) 0.092(12) 0.076(8) -0.007(8) -0.017(8) 0.065(10)
C3B 0.030(5) 0.048(7) 0.063(7) 0.010(6) 0.003(5) 0.018(5)
C3C 0.049(7) 0.093(12) 0.101(11) 0.067(10) 0.034(8) 0.043(8)
C3D 0.069(9) 0.048(7) 0.057(7) -0.010(5) 0.022(6) 0.022(7)
C4A 0.032(6) 0.051(7) 0.059(7) 0.000(5) -0.010(5) 0.023(5)
C4B 0.034(5) 0.039(6) 0.038(5) -0.002(4) 0.001(4) 0.017(4)
C4C 0.036(6) 0.044(6) 0.050(6) 0.012(5) 0.008(5) 0.019(5)
C4D 0.041(6) 0.037(6) 0.041(5) -0.010(4) 0.000(4) 0.018(5)
C5A 0.036(6) 0.049(7) 0.048(6) 0.000(5) -0.015(5) 0.023(5)
C5B 0.032(5) 0.039(6) 0.033(5) 0.008(4) 0.011(4) 0.017(4)
C5C 0.032(5) 0.030(5) 0.040(5) 0.001(4) 0.008(4) 0.013(4)
C5D 0.036(6) 0.035(6) 0.044(5) -0.011(4) 0.000(4) 0.018(5)
C6A 0.035(5) 0.036(6) 0.061(7) -0.003(5) -0.011(5) 0.015(5)
C6B 0.025(5) 0.048(6) 0.038(5) 0.001(4) 0.002(4) 0.017(5)
C6C 0.037(5) 0.030(5) 0.035(5) 0.002(4) 0.004(4) 0.015(4)
C6D 0.024(5) 0.037(5) 0.050(5) -0.006(4) -0.002(4) 0.011(4)
C7A 0.045(6) 0.027(5) 0.041(5) -0.006(4) -0.016(4) 0.019(5)
C7B 0.036(5) 0.044(6) 0.035(5) -0.002(5) -0.001(4) 0.020(5)
C7C 0.035(5) 0.026(5) 0.040(5) -0.004(4) 0.000(4) 0.013(4)
C7D 0.035(5) 0.028(5) 0.041(5) -0.010(4) -0.003(4) 0.014(4)
C8A 0.059(8) 0.063(8) 0.069(8) -0.027(7) -0.018(6) 0.035(7)
C8B 0.037(6) 0.075(9) 0.045(6) 0.020(6) 0.005(5) 0.031(6)
C8C 0.031(5) 0.044(6) 0.045(6) 0.006(5) -0.007(5) 0.016(5)
C8D 0.047(6) 0.039(6) 0.039(5) -0.004(4) 0.007(5) 0.019(5)
C9A 0.088(10) 0.102(13) 0.121(13) -0.075(11) -0.055(9) 0.066(10)
C9B 0.050(7) 0.091(10) 0.056(7) 0.027(7) 0.000(5) 0.043(8)
C9C 0.029(6) 0.061(6) 0.066(8) 0.006(6) -0.009(5) 0.017(5)
C9D 0.052(7) 0.043(6) 0.057(6) -0.014(5) 0.010(6) 0.015(5)
C10A 0.071(8) 0.090(12) 0.178(17) -0.081(12) -0.058(10) 0.043(9)
C10B 0.052(7) 0.097(11) 0.051(6) 0.035(7) 0.015(6) 0.039(8)
C10C 0.040(6) 0.043(6) 0.061(7) -0.002(5) -0.013(5) 0.008(5)
C10D 0.056(7) 0.041(6) 0.052(6) -0.018(5) 0.010(5) 0.003(5)
C11A 0.050(8) 0.061(9) 0.128(13) -0.039(9) -0.029(8) 0.025(7)
C11B 0.029(6) 0.073(9) 0.049(6) 0.015(6) 0.007(5) 0.023(6)
C11C 0.042(5) 0.030(5) 0.050(6) 0.002(5) -0.001(5) 0.010(4)
C11D 0.037(6) 0.048(6) 0.043(6) -0.015(4) 0.001(5) 0.013(5)
C12A 0.097(9) 0.107(10) 0.308(19) -0.120(12) -0.109(11) 0.043(9)
C12B 0.082(6) 0.143(11) 0.067(6) 0.066(7) 0.033(5) 0.053(7)
C12C 0.048(7) 0.058(8) 0.110(10) 0.000(7) -0.014(7) 0.004(6)
C12D 0.082(9) 0.045(7) 0.064(7) -0.018(6) 0.012(6) -0.012(6)
P1 0.058(2) 0.067(2) 0.075(2) 0.0132(19) 0.0256(18) 0.0349(19)
F1 0.202(13) 0.133(10) 0.091(6) 0.044(6) 0.049(7) 0.126(10)
F2 0.125(9) 0.110(8) 0.081(6) 0.033(6) 0.039(6) 0.061(7)
F3 0.130(9) 0.139(9) 0.086(6) 0.027(6) 0.041(6) 0.108(8)
F4 0.110(8) 0.112(8) 0.118(8) -0.024(7) 0.011(7) 0.074(7)
F5 0.066(6) 0.107(9) 0.199(13) 0.016(8) 0.014(7) 0.011(6)
F6 0.073(6) 0.098(8) 0.154(10) -0.024(7) -0.008(6) 0.031(6)

loop_
_atom_type_symbol
_atom_type_description
_atom_type_scat_dispersion_real
_atom_type_scat_dispersion_imag
_atom_type_scat_source
C C 0.0033 0.0016 'International Tables Vol C Tables 4.2.6.8 and 6.1.1.4'
H H 0.0000 0.0000 'International Tables Vol C Tables 4.2.6.8 and 6.1.1.4'
Cu Cu 0.3201 1.2651 'International Tables Vol C Tables 4.2.6.8 and 6.1.1.4'
F F 0.0171 0.0103 'International Tables Vol C Tables 4.2.6.8 and 6.1.1.4'
N N 0.0061 0.0033 'International Tables Vol C Tables 4.2.6.8 and 6.1.1.4'
O O 0.0106 0.0060 'International Tables Vol C Tables 4.2.6.8 and 6.1.1.4'
P P 0.1023 0.0942 'International Tables Vol C Tables 4.2.6.8 and 6.1.1.4'
S S 0.1246 0.1234 'International Tables Vol C Tables 4.2.6.8 and 6.1.1.4'

loop_
_geom_angle_atom_site_label_1
_geom_angle_atom_site_label_2
_geom_angle_atom_site_label_3
_geom_angle
_geom_angle_site_symmetry_1
_geom_angle_site_symmetry_3
_geom_angle_publ_flag
Cu2 Cu1 Cu2 113.20(4) . 2_665 ?
Cu2 Cu1 Cu2 113.20(4) 3_565 2_665 ?
Cu2 Cu1 Cu2 113.20(4) . 3_565 ?
S2B Cu1 Cu2 148.35(12) . 3_565 ?
S2B Cu1 Cu2 148.35(12) 3_565 2_665 ?
S2B Cu1 Cu2 53.22(7) . 2_665 ?
S2B Cu1 Cu2 61.89(7) . . ?
S2B Cu1 Cu2 53.22(7) 3_565 . ?
S2B Cu1 Cu2 61.89(7) 3_565 3_565 ?
S2B Cu1 Cu2 53.22(7) 2_665 3_565 ?
S2B Cu1 Cu2 61.89(7) 2_665 2_665 ?
S2B Cu1 Cu2 148.36(12) 2_665 . ?
S2B Cu1 S2B 112.79(7) 2_665 . ?
S2B Cu1 S2B 112.79(7) 3_565 2_665 ?
S2B Cu1 S2B 112.79(7) 3_565 . ?
O1 Cu1 Cu2 112.9(11) . . ?
O1 Cu1 Cu2 102(3) . 2_665 ?
O1 Cu1 Cu2 101(3) . 3_565 ?
O1 Cu1 S2B 110(3) . 3_565 ?
O1 Cu1 S2B 98.4(12) . 2_665 ?
O1 Cu1 S2B 109(3) . . ?
S2B Cu2 Cu1 54.93(7) 3_565 . ?
S2B Cu2 Cu1 51.97(6) . . ?
S2B Cu2 S2B 104.89(12) 3_565 . ?
S2B Cu2 S2C 113.28(10) 3_565 . ?
S2C Cu2 Cu1 129.12(9) . . ?
S2C Cu2 S2B 99.43(9) . . ?
N1B Cu2 Cu1 108.6(2) . . ?
N1B Cu2 S2B 83.3(2) . . ?
N1B Cu2 S2B 135.9(3) . 3_565 ?
N1B Cu2 S2C 107.7(3) . . ?
Cu6 Cu3 S2C 51.90(6) . . ?
S2B Cu3 Cu6 111.17(8) . . ?
S2B Cu3 S2C 99.69(10) . . ?
S2D Cu3 Cu6 55.65(7) . . ?
S2D Cu3 S2B 119.07(10) . . ?
S2D Cu3 S2C 105.80(10) . . ?
N1C Cu3 Cu6 119.0(3) . . ?
N1C Cu3 S2B 116.0(2) . . ?
N1C Cu3 S2C 83.3(3) . . ?
N1C Cu3 S2D 121.2(3) . . ?
Cu6 Cu4 S2D 51.19(6) . . ?
S2A Cu4 Cu6 107.79(8) 2_665 . ?
S2A Cu4 Cu6 54.96(7) . . ?
S2A Cu4 S2A 116.41(13) . 2_665 ?
S2A Cu4 S2D 104.48(10) . . ?
S2A Cu4 S2D 98.68(10) 2_665 . ?
N1D Cu4 Cu6 119.4(3) . . ?
N1D Cu4 S2A 124.7(3) . . ?
N1D Cu4 S2A 116.6(3) . 2_665 ?
N1D Cu4 S2D 82.1(3) . . ?
Cu6 Cu5 S2A 51.24(7) . . ?
S2C Cu5 Cu6 55.93(7) . . ?
S2C Cu5 S2A 105.69(10) . . ?
S2C Cu5 S2D 113.74(10) . 3_565 ?
S2D Cu5 Cu6 105.88(9) 3_565 . ?
S2D Cu5 S2A 98.12(10) 3_565 . ?
N1A Cu5 Cu6 120.8(3) . . ?
N1A Cu5 S2A 81.5(3) . . ?
N1A Cu5 S2C 128.7(3) . . ?
N1A Cu5 S2D 115.2(3) . 3_565 ?
Cu3 Cu6 Cu4 118.66(6) . . ?
Cu5 Cu6 Cu3 118.29(6) . . ?
Cu5 Cu6 Cu4 119.15(6) . . ?
Cu7 Cu6 Cu3 94.43(7) . . ?
Cu7 Cu6 Cu4 97.12(7) . . ?
Cu7 Cu6 Cu5 98.23(5) . . ?
S2A Cu6 Cu3 162.12(9) . . ?
S2A Cu6 Cu4 53.19(8) . . ?
S2A Cu6 Cu5 66.04(8) . . ?
S2A Cu6 Cu7 102.21(10) . . ?
S2A Cu6 S2C 118.28(10) . . ?
S2A Cu6 S2D 115.81(10) . . ?
S2C Cu6 Cu3 64.26(7) . . ?
S2C Cu6 Cu4 162.57(9) . . ?
S2C Cu6 Cu5 54.11(7) . . ?
S2C Cu6 Cu7 99.79(9) . . ?
S2C Cu6 S2D 116.18(10) . . ?
S2D Cu6 Cu3 54.03(7) . . ?
S2D Cu6 Cu4 64.66(7) . . ?
S2D Cu6 Cu5 161.22(9) . . ?
S2D Cu6 Cu7 99.47(8) . . ?
Cu6 Cu7 Cu6 108.78(7) 3_565 . ?
Cu6 Cu7 Cu6 108.79(7) 3_565 2_665 ?
Cu6 Cu7 Cu6 108.79(7) . 2_665 ?
C1A S1A C4A 92.2(6) . . ?
C1B S1B C4B 90.7(6) . . ?
C1C S1C C4C 91.5(6) . . ?
C1D S1D C4D 90.3(7) . . ?
Cu4 S2A Cu4 123.01(13) . 3_565 ?
Cu4 S2A Cu5 79.20(9) 3_565 . ?
Cu4 S2A Cu5 134.44(11) . . ?
Cu4 S2A Cu6 71.85(9) . . ?
Cu4 S2A Cu6 111.75(11) 3_565 . ?
Cu6 S2A Cu5 62.72(7) . . ?
C7A S2A Cu4 117.1(4) . 3_565 ?
C7A S2A Cu4 109.1(4) . . ?
C7A S2A Cu5 88.8(4) . . ?
C7A S2A Cu6 116.3(4) . . ?
Cu1 S2B Cu2 66.14(7) . . ?
Cu2 S2B Cu1 71.85(8) 2_665 . ?
Cu2 S2B Cu2 134.88(12) 2_665 . ?
Cu2 S2B Cu3 122.46(11) 2_665 . ?
Cu3 S2B Cu1 134.30(12) . . ?
Cu3 S2B Cu2 79.69(9) . . ?
C7B S2B Cu1 99.9(4) . . ?
C7B S2B Cu2 89.9(4) . . ?
C7B S2B Cu2 113.3(4) . 2_665 ?
C7B S2B Cu3 109.8(4) . . ?
Cu2 S2C Cu3 77.35(8) . . ?
Cu5 S2C Cu2 126.85(12) . . ?
Cu5 S2C Cu3 133.69(11) . . ?
Cu5 S2C Cu6 69.96(8) . . ?
Cu6 S2C Cu2 114.04(11) . . ?
Cu6 S2C Cu3 63.84(7) . . ?
C7C S2C Cu2 118.1(3) . . ?
C7C S2C Cu3 88.1(4) . . ?
C7C S2C Cu5 106.5(4) . . ?
C7C S2C Cu6 111.8(4) . . ?
Cu3 S2D Cu4 134.43(11) . . ?
Cu3 S2D Cu5 122.99(11) . 2_665 ?
Cu3 S2D Cu6 70.33(8) . . ?
Cu5 S2D Cu4 79.42(9) 2_665 . ?
Cu5 S2D Cu6 114.20(11) 2_665 . ?
Cu6 S2D Cu4 64.15(7) . . ?
C7D S2D Cu3 109.2(4) . . ?
C7D S2D Cu4 87.8(4) . . ?
C7D S2D Cu5 117.6(4) . 2_665 ?
C7D S2D Cu6 113.7(4) . . ?
C1 O1 Cu1 128(3) . . ?
C1 N1 C2 122(4) . . ?
C1 N1 C3 120(3) . . ?
C2 N1 C3 118(4) . . ?
C5A N1A Cu5 125.4(8) . . ?
C5A N1A C6A 116.4(10) . . ?
C6A N1A Cu5 117.3(7) . . ?
C5B N1B Cu2 126.6(7) . . ?
C5B N1B C6B 114.1(9) . . ?
C6B N1B Cu2 117.5(7) . . ?
C5C N1C Cu3 126.7(7) . . ?
C5C N1C C6C 116.7(9) . . ?
C6C N1C Cu3 116.3(6) . . ?
C5D N1D Cu4 126.5(8) . . ?
C5D N1D C6D 115.4(9) . . ?
C6D N1D Cu4 117.2(7) . . ?
O1 C1 N1 121(3) . . ?
O1 C1 H1 119.4 . . ?
N1 C1 H1 119.4 . . ?
S1A C1A H1A 123.3 . . ?
C2A C1A S1A 113.4(11) . . ?
C2A C1A H1A 123.3 . . ?
S1B C1B H1B 123.3 . . ?
C2B C1B S1B 113.4(10) . . ?
C2B C1B H1B 123.3 . . ?
S1C C1C H1C 124.0 . . ?
C2C C1C S1C 111.9(11) . . ?
C2C C1C H1C 124.0 . . ?
S1D C1D H1D 123.1 . . ?
C2D C1D S1D 113.7(12) . . ?
C2D C1D H1D 123.1 . . ?
N1 C2 H2A 109.5 . . ?
N1 C2 H2B 109.5 . . ?
N1 C2 H2C 109.5 . . ?
H2A C2 H2B 109.5 . . ?
H2A C2 H2C 109.5 . . ?
H2B C2 H2C 109.5 . . ?
C1A C2A H2AA 123.3 . . ?
C1A C2A C3A 113.5(13) . . ?
C3A C2A H2AA 123.3 . . ?
C1B C2B H2BA 123.3 . . ?
C1B C2B C3B 113.5(11) . . ?
C3B C2B H2BA 123.3 . . ?
C1C C2C H2CA 122.7 . . ?
C1C C2C C3C 114.6(12) . . ?
C3C C2C H2CA 122.7 . . ?
C1D C2D H2D 124.5 . . ?
C1D C2D C3D 111.0(13) . . ?
C3D C2D H2D 124.5 . . ?
N1 C3 H3A 109.5 . . ?
N1 C3 H3B 109.5 . . ?
N1 C3 H3C 109.5 . . ?
H3A C3 H3B 109.5 . . ?
H3A C3 H3C 109.5 . . ?
H3B C3 H3C 109.5 . . ?
C2A C3A H3AA 124.7 . . ?
C4A C3A C2A 110.7(13) . . ?
C4A C3A H3AA 124.7 . . ?
C2B C3B H3BA 124.5 . . ?
C4B C3B C2B 111.1(11) . . ?
C4B C3B H3BA 124.5 . . ?
C2C C3C H3CA 123.6 . . ?
C2C C3C C4C 112.8(12) . . ?
C4C C3C H3CA 123.6 . . ?
C2D C3D H3D 122.3 . . ?
C4D C3D C2D 115.4(13) . . ?
C4D C3D H3D 122.3 . . ?
C3A C4A S1A 110.0(10) . . ?
C3A C4A C5A 125.3(12) . . ?
C5A C4A S1A 124.6(9) . . ?
C3B C4B S1B 111.3(9) . . ?
C3B C4B C5B 122.8(11) . . ?
C5B C4B S1B 125.8(8) . . ?
C3C C4C S1C 109.1(9) . . ?
C3C C4C C5C 125.3(11) . . ?
C5C C4C S1C 125.6(9) . . ?
C3D C4D S1D 109.6(10) . . ?
C3D C4D C5D 126.2(11) . . ?
C5D C4D S1D 124.1(8) . . ?
N1A C5A C4A 126.6(11) . . ?
N1A C5A H5A 116.7 . . ?
C4A C5A H5A 116.7 . . ?
N1B C5B C4B 125.7(10) . . ?
N1B C5B H5B 117.2 . . ?
C4B C5B H5B 117.2 . . ?
N1C C5C C4C 126.3(10) . . ?
N1C C5C H5C 116.9 . . ?
C4C C5C H5C 116.9 . . ?
N1D C5D C4D 125.1(10) . . ?
N1D C5D H5D 117.4 . . ?
C4D C5D H5D 117.4 . . ?
C7A C6A N1A 121.3(10) . . ?
C11A C6A N1A 120.9(12) . . ?
C11A C6A C7A 117.6(12) . . ?
C7B C6B N1B 120.2(10) . . ?
C11B C6B N1B 120.1(9) . . ?
C11B C6B C7B 119.7(10) . . ?
C7C C6C N1C 120.7(9) . . ?
C11C C6C N1C 120.1(10) . . ?
C11C C6C C7C 119.1(10) . . ?
N1D C6D C7D 120.8(9) . . ?
C11D C6D N1D 119.5(10) . . ?
C11D C6D C7D 119.5(11) . . ?
C6A C7A S2A 122.3(8) . . ?
C8A C7A S2A 119.4(10) . . ?
C8A C7A C6A 118.2(11) . . ?
C6B C7B S2B 122.7(9) . . ?
C8B C7B S2B 118.9(9) . . ?
C8B C7B C6B 118.4(10) . . ?
C6C C7C S2C 123.8(8) . . ?
C8C C7C S2C 118.1(8) . . ?
C8C C7C C6C 118.1(9) . . ?
C6D C7D S2D 123.4(9) . . ?
C8D C7D S2D 118.5(8) . . ?
C8D C7D C6D 118.1(10) . . ?
C7A C8A H8A 118.5 . . ?
C9A C8A C7A 122.9(14) . . ?
C9A C8A H8A 118.5 . . ?
C7B C8B H8B 119.3 . . ?
C9B C8B C7B 121.5(11) . . ?
C9B C8B H8B 119.3 . . ?
C7C C8C H8C 119.0 . . ?
C9C C8C C7C 121.9(11) . . ?
C9C C8C H8C 119.0 . . ?
C7D C8D H8D 118.4 . . ?
C9D C8D C7D 123.1(11) . . ?
C9D C8D H8D 118.4 . . ?
C8A C9A H9A 121.1 . . ?
C8A C9A C10A 117.8(15) . . ?
C10A C9A H9A 121.1 . . ?
C8B C9B H9B 120.2 . . ?
C10B C9B C8B 119.6(12) . . ?
C10B C9B H9B 120.2 . . ?
C8C C9C H9C 120.3 . . ?
C8C C9C C10C 119.3(11) . . ?
C10C C9C H9C 120.3 . . ?
C8D C9D H9D 121.0 . . ?
C8D C9D C10D 118.1(13) . . ?
C10D C9D H9D 121.0 . . ?
C9A C10A C12A 119.9(17) . . ?
C11A C10A C9A 120.8(15) . . ?
C11A C10A C12A 119.3(18) . . ?
C9B C10B C11B 119.7(12) . . ?
C9B C10B C12B 120.4(13) . . ?
C11B C10B C12B 119.9(13) . . ?
C9C C10C C11C 119.9(11) . . ?
C9C C10C C12C 119.8(13) . . ?
C11C C10C C12C 120.3(13) . . ?
C9D C10D C12D 120.1(13) . . ?
C11D C10D C9D 121.4(12) . . ?
C11D C10D C12D 118.5(12) . . ?
C6A C11A H11A 118.8 . . ?
C10A C11A C6A 122.3(16) . . ?
C10A C11A H11A 118.8 . . ?
C6B C11B C10B 121.1(11) . . ?
C6B C11B H11B 119.5 . . ?
C10B C11B H11B 119.5 . . ?
C6C C11C H11C 119.3 . . ?
C10C C11C C6C 121.4(11) . . ?
C10C C11C H11C 119.3 . . ?
C6D C11D H11D 120.2 . . ?
C10D C11D C6D 119.7(11) . . ?
C10D C11D H11D 120.2 . . ?
F1A C12A F2A 103(2) . . ?
F1A C12A F3A 107.5(19) . . ?
F1A C12A C10A 119.2(17) . . ?
F2A C12A C10A 110(2) . . ?
F3A C12A F2A 98.6(18) . . ?
F3A C12A C10A 116.3(19) . . ?
F4A C12A F6A 114(5) . . ?
F4A C12A C10A 113(4) . . ?
F5A C12A F4A 95(6) . . ?
F5A C12A F6A 116(6) . . ?
F5A C12A C10A 120(4) . . ?
F6A C12A C10A 101(3) . . ?
F1B C12B C10B 110.3(18) . . ?
F2B C12B F1B 107(2) . . ?
F2B C12B C10B 116.4(16) . . ?
F3B C12B F1B 99.4(19) . . ?
F3B C12B F2B 108(2) . . ?
F3B C12B C10B 114.2(17) . . ?
F4B C12B F5B 106(3) . . ?
F4B C12B F6B 106(4) . . ?
F4B C12B C10B 119(2) . . ?
F5B C12B C10B 107.8(19) . . ?
F6B C12B F5B 108(3) . . ?
F6B C12B C10B 109(2) . . ?
F1C C12C C10C 112.2(17) . . ?
F2C C12C F1C 97(2) . . ?
F2C C12C C10C 113.5(16) . . ?
F3C C12C F1C 109(2) . . ?
F3C C12C F2C 111(2) . . ?
F3C C12C C10C 113.5(18) . . ?
F4C C12C F6C 100(4) . . ?
F4C C12C C10C 111(3) . . ?
F5C C12C F4C 101(5) . . ?
F5C C12C F6C 118(4) . . ?
F5C C12C C10C 114(2) . . ?
F6C C12C C10C 111(2) . . ?
F1D C12D C10D 112.7(16) . . ?
F2D C12D F1D 106.0(17) . . ?
F2D C12D C10D 114.6(13) . . ?
F3D C12D F1D 95(2) . . ?
F3D C12D F2D 110(2) . . ?
F3D C12D C10D 116.4(17) . . ?
F4D C12D C10D 105(3) . . ?
F5D C12D F4D 110(5) . . ?
F5D C12D C10D 108(2) . . ?
F6D C12D F4D 124(5) . . ?
F6D C12D F5D 93(5) . . ?
F6D C12D C10D 115(3) . . ?
F1 P1 F2 177.2(9) . . ?
F1 P1 F3 89.3(6) . . ?
F1 P1 F4 91.9(7) . . ?
F2 P1 F3 89.5(6) . . ?
F4 P1 F2 89.2(6) . . ?
F4 P1 F3 177.6(7) . . ?
F5 P1 F1 92.9(9) . . ?
F5 P1 F2 89.7(8) . . ?
F5 P1 F3 88.9(8) . . ?
F5 P1 F4 93.2(8) . . ?
F5 P1 F6 175.9(9) . . ?
F6 P1 F1 89.9(9) . . ?
F6 P1 F2 87.5(8) . . ?
F6 P1 F3 88.2(7) . . ?
F6 P1 F4 89.7(7) . . ?
C5 O2 H2 113.6 . . ?
H4A C4 H4B 109.5 . . ?
H4A C4 H4C 109.5 . . ?
H4B C4 H4C 109.5 . . ?
C5 C4 H4A 109.5 . . ?
C5 C4 H4B 109.5 . . ?
C5 C4 H4C 109.5 . . ?
O2 C5 C4 122(3) . . ?
O2 C5 H5E 106.8 . . ?
O2 C5 H5F 106.8 . . ?
C4 C5 H5E 106.8 . . ?
C4 C5 H5F 106.8 . . ?
H5E C5 H5F 106.7 . . ?
H1TA C1T H1TB 109.5 . . ?
H1TA C1T H1TC 109.5 . . ?
H1TB C1T H1TC 109.5 . . ?
C2T C1T H1TA 109.5 . . ?
C2T C1T H1TB 109.5 . . ?
C2T C1T H1TC 109.5 . . ?
C3T C2T C1T 121(2) . . ?
C3T C2T C7T 119(2) . . ?
C7T C2T C1T 120(2) . . ?
C2T C3T H3T 120.3 . . ?
C4T C3T C2T 119(2) . . ?
C4T C3T H3T 120.3 . . ?
C3T C4T H4T 119.6 . . ?
C5T C4T C3T 121(2) . . ?
C5T C4T H4T 119.6 . . ?
C4T C5T H5T 120.0 . . ?
C6T C5T C4T 120(2) . . ?
C6T C5T H5T 120.0 . . ?
C5T C6T H6T 120.6 . . ?
C5T C6T C7T 119(2) . . ?
C7T C6T H6T 120.6 . . ?
C2T C7T H7T 119.5 . . ?
C6T C7T C2T 121(2) . . ?
C6T C7T H7T 119.5 . . ?
H8TA C8T H8TB 109.5 . . ?
H8TA C8T H8TC 109.5 . . ?
H8TB C8T H8TC 109.5 . . ?
C9T C8T H8TA 109.5 . . ?
C9T C8T H8TB 109.5 . . ?
C9T C8T H8TC 109.5 . . ?
C10T C9T C8T 122(2) . . ?
C14T C9T C8T 122(2) . . ?
C14T C9T C10T 116(2) . . ?
C9T C10T H10T 118.7 . . ?
C11T C10T C9T 123(2) . . ?
C11T C10T H10T 118.7 . . ?
C10T C11T H11T 120.2 . . ?
C10T C11T C12T 120(2) . . ?
C12T C11T H11T 120.2 . . ?
C11T C12T H12T 121.7 . . ?
C13T C12T C11T 117(2) . . ?
C13T C12T H12T 121.7 . . ?
C12T C13T H13T 119.5 . . ?
C12T C13T C14T 121(2) . . ?
C14T C13T H13T 119.5 . . ?
C9T C14T C13T 121(2) . . ?
C9T C14T H14T 119.5 . . ?
C13T C14T H14T 119.5 . . ?

loop_
_geom_bond_atom_site_label_1
_geom_bond_atom_site_label_2
_geom_bond_distance
_geom_bond_site_symmetry_2
_geom_bond_publ_flag
Cu1 Cu2 2.7024(14) 2_665 ?
Cu1 Cu2 2.7024(14) 3_565 ?
Cu1 Cu2 2.7023(14) . ?
Cu1 S2B 2.328(3) 2_665 ?
Cu1 S2B 2.328(3) 3_565 ?
Cu1 S2B 2.328(3) . ?
Cu1 O1 2.05(2) . ?
Cu2 S2B 2.278(3) 3_565 ?
Cu2 S2B 2.606(3) . ?
Cu2 S2C 2.358(3) . ?
Cu2 N1B 1.994(9) . ?
Cu3 Cu6 2.6518(18) . ?
Cu3 S2B 2.288(3) . ?
Cu3 S2C 2.661(3) . ?
Cu3 S2D 2.279(3) . ?
Cu3 N1C 1.992(9) . ?
Cu4 Cu6 2.6850(18) . ?
Cu4 S2A 2.274(3) 2_665 ?
Cu4 S2A 2.262(3) . ?
Cu4 S2D 2.697(3) . ?
Cu4 N1D 1.989(9) . ?
Cu5 Cu6 2.6368(18) . ?
Cu5 S2A 2.711(3) . ?
Cu5 S2C 2.274(3) . ?
Cu5 S2D 2.280(3) 3_565 ?
Cu5 N1A 1.987(9) . ?
Cu6 Cu7 2.4621(16) . ?
Cu6 S2A 2.313(3) . ?
Cu6 S2C 2.325(3) . ?
Cu6 S2D 2.325(3) . ?
S1A C1A 1.686(13) . ?
S1A C4A 1.731(12) . ?
S1B C1B 1.702(12) . ?
S1B C4B 1.719(12) . ?
S1C C1C 1.719(13) . ?
S1C C4C 1.722(12) . ?
S1D C1D 1.703(15) . ?
S1D C4D 1.730(12) . ?
S2A C7A 1.765(11) . ?
S2B C7B 1.774(11) . ?
S2C C7C 1.774(10) . ?
S2D C7D 1.764(10) . ?
F1A C12A 1.310(17) . ?
F1B C12B 1.40(3) . ?
F1C C12C 1.37(3) . ?
F1D C12D 1.42(3) . ?
F2A C12A 1.351(18) . ?
F2B C12B 1.28(3) . ?
F2C C12C 1.33(3) . ?
F2D C12D 1.322(19) . ?
F3A C12A 1.345(17) . ?
F3B C12B 1.25(2) . ?
F3C C12C 1.23(2) . ?
F3D C12D 1.23(2) . ?
F4A C12A 1.35(3) . ?
F4B C12B 1.24(3) . ?
F4C C12C 1.31(3) . ?
F4D C12D 1.40(4) . ?
F5A C12A 1.34(2) . ?
F5B C12B 1.42(3) . ?
F5C C12C 1.24(3) . ?
F5D C12D 1.37(3) . ?
F6A C12A 1.37(2) . ?
F6B C12B 1.32(3) . ?
F6C C12C 1.35(3) . ?
F6D C12D 1.22(3) . ?
O1 C1 1.22(3) . ?
N1 C1 1.34(2) . ?
N1 C2 1.46(2) . ?
N1 C3 1.46(2) . ?
N1A C5A 1.285(15) . ?
N1A C6A 1.439(15) . ?
N1B C5B 1.314(14) . ?
N1B C6B 1.436(14) . ?
N1C C5C 1.281(13) . ?
N1C C6C 1.431(14) . ?
N1D C5D 1.290(14) . ?
N1D C6D 1.401(15) . ?
C1 H1 0.9500 . ?
C1A H1A 0.9500 . ?
C1A C2A 1.32(2) . ?
C1B H1B 0.9500 . ?
C1B C2B 1.321(19) . ?
C1C H1C 0.9500 . ?
C1C C2C 1.32(2) . ?
C1D H1D 0.9500 . ?
C1D C2D 1.34(2) . ?
C2 H2A 0.9800 . ?
C2 H2B 0.9800 . ?
C2 H2C 0.9800 . ?
C2A H2AA 0.9500 . ?
C2A C3A 1.44(2) . ?
C2B H2BA 0.9500 . ?
C2B C3B 1.405(17) . ?
C2C H2CA 0.9500 . ?
C2C C3C 1.368(19) . ?
C2D H2D 0.9500 . ?
C2D C3D 1.37(2) . ?
C3 H3A 0.9800 . ?
C3 H3B 0.9800 . ?
C3 H3C 0.9800 . ?
C3A H3AA 0.9500 . ?
C3A C4A 1.402(19) . ?
C3B H3BA 0.9500 . ?
C3B C4B 1.390(16) . ?
C3C H3CA 0.9500 . ?
C3C C4C 1.407(18) . ?
C3D H3D 0.9500 . ?
C3D C4D 1.359(16) . ?
C4A C5A 1.403(17) . ?
C4B C5B 1.431(15) . ?
C4C C5C 1.412(16) . ?
C4D C5D 1.455(16) . ?
C5A H5A 0.9500 . ?
C5B H5B 0.9500 . ?
C5C H5C 0.9500 . ?
C5D H5D 0.9500 . ?
C6A C7A 1.412(17) . ?
C6A C11A 1.381(18) . ?
C6B C7B 1.400(15) . ?
C6B C11B 1.378(16) . ?
C6C C7C 1.406(15) . ?
C6C C11C 1.384(15) . ?
C6D C7D 1.423(15) . ?
C6D C11D 1.393(16) . ?
C7A C8A 1.389(17) . ?
C7B C8B 1.391(16) . ?
C7C C8C 1.399(15) . ?
C7D C8D 1.382(16) . ?
C8A H8A 0.9500 . ?
C8A C9A 1.35(2) . ?
C8B H8B 0.9500 . ?
C8B C9B 1.381(18) . ?
C8C H8C 0.9500 . ?
C8C C9C 1.375(17) . ?
C8D H8D 0.9500 . ?
C8D C9D 1.362(17) . ?
C9A H9A 0.9500 . ?
C9A C10A 1.39(3) . ?
C9B H9B 0.9500 . ?
C9B C10B 1.378(19) . ?
C9C H9C 0.9500 . ?
C9C C10C 1.380(19) . ?
C9D H9D 0.9500 . ?
C9D C10D 1.404(19) . ?
C10A C11A 1.35(2) . ?
C10A C12A 1.44(3) . ?
C10B C11B 1.384(18) . ?
C10B C12B 1.486(19) . ?
C10C C11C 1.381(18) . ?
C10C C12C 1.49(2) . ?
C10D C11D 1.379(19) . ?
C10D C12D 1.480(19) . ?
C11A H11A 0.9500 . ?
C11B H11B 0.9500 . ?
C11C H11C 0.9500 . ?
C11D H11D 0.9500 . ?
P1 F1 1.565(11) . ?
P1 F2 1.576(10) . ?
P1 F3 1.579(10) . ?
P1 F4 1.570(11) . ?
P1 F5 1.532(13) . ?
P1 F6 1.565(13) . ?
O2 H2 0.8409 . ?
O2 C5 1.42(3) . ?
C4 H4A 0.9800 . ?
C4 H4B 0.9800 . ?
C4 H4C 0.9800 . ?
C4 C5 1.51(3) . ?
C5 H5E 0.9900 . ?
C5 H5F 0.9900 . ?
C1T H1TA 0.9800 . ?
C1T H1TB 0.9800 . ?
C1T H1TC 0.9800 . ?
C1T C2T 1.48(3) . ?
C2T C3T 1.380(18) . ?
C2T C7T 1.386(18) . ?
C3T H3T 0.9500 . ?
C3T C4T 1.377(18) . ?
C4T H4T 0.9500 . ?
C4T C5T 1.373(18) . ?
C5T H5T 0.9500 . ?
C5T C6T 1.371(18) . ?
C6T H6T 0.9500 . ?
C6T C7T 1.376(18) . ?
C7T H7T 0.9500 . ?
C8T H8TA 0.9800 . ?
C8T H8TB 0.9800 . ?
C8T H8TC 0.9800 . ?
C8T C9T 1.51(3) . ?
C9T C10T 1.380(18) . ?
C9T C14T 1.376(18) . ?
C10T H10T 0.9500 . ?
C10T C11T 1.376(18) . ?
C11T H11T 0.9500 . ?
C11T C12T 1.387(18) . ?
C12T H12T 0.9500 . ?
C12T C13T 1.376(18) . ?
C13T H13T 0.9500 . ?
C13T C14T 1.377(18) . ?
C14T H14T 0.9500 . ?

loop_
_geom_torsion_atom_site_label_1
_geom_torsion_atom_site_label_2
_geom_torsion_atom_site_label_3
_geom_torsion_atom_site_label_4
_geom_torsion
_geom_torsion_site_symmetry_1
_geom_torsion_site_symmetry_2
_geom_torsion_site_symmetry_3
_geom_torsion_site_symmetry_4
_geom_torsion_publ_flag
Cu1 S2B C7B C6B 83.1(10) . . . . ?
Cu1 S2B C7B C8B -98.5(10) . . . . ?
Cu1 O1 C1 N1 174(7) . . . . ?
Cu2 S2B C7B C6B 17.4(10) . . . . ?
Cu2 S2B C7B C6B 157.5(8) 2_665 . . . ?
Cu2 S2B C7B C8B -164.2(10) . . . . ?
Cu2 S2B C7B C8B -24.1(11) 2_665 . . . ?
Cu2 S2C C7C C6C -59.0(10) . . . . ?
Cu2 S2C C7C C8C 119.1(8) . . . . ?
Cu2 N1B C5B C4B -24.0(15) . . . . ?
Cu2 N1B C6B C7B -19.2(13) . . . . ?
Cu2 N1B C6B C11B 158.0(9) . . . . ?
Cu3 S2B C7B C6B -61.6(10) . . . . ?
Cu3 S2B C7B C8B 116.8(10) . . . . ?
Cu3 S2C C7C C6C 15.5(9) . . . . ?
Cu3 S2C C7C C8C -166.3(9) . . . . ?
Cu3 S2D C7D C6D 152.2(8) . . . . ?
Cu3 S2D C7D C8D -26.4(10) . . . . ?
Cu3 N1C C5C C4C -17.3(16) . . . . ?
Cu3 N1C C6C C7C -24.6(12) . . . . ?
Cu3 N1C C6C C11C 151.3(8) . . . . ?
Cu4 S2A C7A C6A 153.4(9) . . . . ?
Cu4 S2A C7A C6A -61.1(10) 3_565 . . . ?
Cu4 S2A C7A C8A 120.6(10) 3_565 . . . ?
Cu4 S2A C7A C8A -25.0(11) . . . . ?
Cu4 S2D C7D C6D 15.4(9) . . . . ?
Cu4 S2D C7D C8D -163.2(9) . . . . ?
Cu4 N1D C5D C4D -21.2(16) . . . . ?
Cu4 N1D C6D C7D -27.3(13) . . . . ?
Cu4 N1D C6D C11D 147.2(9) . . . . ?
Cu5 S2A C7A C6A 16.1(9) . . . . ?
Cu5 S2A C7A C8A -162.2(10) . . . . ?
Cu5 S2C C7C C6C 150.8(8) . . . . ?
Cu5 S2C C7C C8C -31.0(9) . . . . ?
Cu5 S2D C7D C6D -61.4(10) 2_665 . . . ?
Cu5 S2D C7D C8D 120.0(9) 2_665 . . . ?
Cu5 N1A C5A C4A -17.7(18) . . . . ?
Cu5 N1A C6A C7A -26.7(14) . . . . ?
Cu5 N1A C6A C11A 148.6(12) . . . . ?
Cu6 S2A C7A C6A 74.7(10) . . . . ?
Cu6 S2A C7A C8A -103.6(11) . . . . ?
Cu6 S2C C7C C6C 76.3(9) . . . . ?
Cu6 S2C C7C C8C -105.6(8) . . . . ?
Cu6 S2D C7D C6D 75.8(10) . . . . ?
Cu6 S2D C7D C8D -102.8(9) . . . . ?
S1A C1A C2A C3A -3(2) . . . . ?
S1A C4A C5A N1A -14.0(19) . . . . ?
S1B C1B C2B C3B 1.9(16) . . . . ?
S1B C4B C5B N1B -8.8(16) . . . . ?
S1C C1C C2C C3C 1(2) . . . . ?
S1C C4C C5C N1C -7.9(18) . . . . ?
S1D C1D C2D C3D 0(2) . . . . ?
S1D C4D C5D N1D -12.4(17) . . . . ?
S2A C7A C8A C9A 179.8(15) . . . . ?
S2B C7B C8B C9B -176.2(12) . . . . ?
S2C C7C C8C C9C 178.5(10) . . . . ?
S2D C7D C8D C9D 175.1(10) . . . . ?
N1A C6A C7A S2A 0.8(16) . . . . ?
N1A C6A C7A C8A 179.2(12) . . . . ?
N1A C6A C11A C10A -179.5(19) . . . . ?
N1B C6B C7B S2B -3.9(15) . . . . ?
N1B C6B C7B C8B 177.6(11) . . . . ?
N1B C6B C11B C10B 179.5(13) . . . . ?
N1C C6C C7C S2C 0.6(14) . . . . ?
N1C C6C C7C C8C -177.5(9) . . . . ?
N1C C6C C11C C10C 177.9(11) . . . . ?
N1D C6D C7D S2D 2.0(15) . . . . ?
N1D C6D C7D C8D -179.4(10) . . . . ?
N1D C6D C11D C10D -179.5(12) . . . . ?
C1A S1A C4A C3A 2.5(12) . . . . ?
C1A S1A C4A C5A -179.2(12) . . . . ?
C1A C2A C3A C4A 4(2) . . . . ?
C1B S1B C4B C3B -0.3(10) . . . . ?
C1B S1B C4B C5B -176.7(10) . . . . ?
C1B C2B C3B C4B -2.1(17) . . . . ?
C1C S1C C4C C3C 1.9(13) . . . . ?
C1C S1C C4C C5C -177.4(12) . . . . ?
C1C C2C C3C C4C 0(3) . . . . ?
C1D S1D C4D C3D 0.6(12) . . . . ?
C1D S1D C4D C5D -176.0(12) . . . . ?
C1D C2D C3D C4D 0(2) . . . . ?
C2 N1 C1 O1 180(5) . . . . ?
C2A C3A C4A S1A -4.3(18) . . . . ?
C2A C3A C4A C5A 177.4(14) . . . . ?
C2B C3B C4B S1B 1.3(14) . . . . ?
C2B C3B C4B C5B 177.9(10) . . . . ?
C2C C3C C4C S1C -2(2) . . . . ?
C2C C3C C4C C5C 177.6(15) . . . . ?
C2D C3D C4D S1D -0.5(17) . . . . ?
C2D C3D C4D C5D 176.0(13) . . . . ?
C3 N1 C1 O1 0(5) . . . . ?
C3A C4A C5A N1A 164.0(14) . . . . ?
C3B C4B C5B N1B 175.1(11) . . . . ?
C3C C4C C5C N1C 172.9(15) . . . . ?
C3D C4D C5D N1D 171.6(13) . . . . ?
C4A S1A C1A C2A 0.1(15) . . . . ?
C4B S1B C1B C2B -0.9(11) . . . . ?
C4C S1C C1C C2C -1.7(15) . . . . ?
C4D S1D C1D C2D -0.7(15) . . . . ?
C5A N1A C6A C7A 143.0(12) . . . . ?
C5A N1A C6A C11A -41.8(18) . . . . ?
C5B N1B C6B C7B 146.5(10) . . . . ?
C5B N1B C6B C11B -36.2(15) . . . . ?
C5C N1C C6C C7C 149.4(10) . . . . ?
C5C N1C C6C C11C -34.7(14) . . . . ?
C5D N1D C6D C7D 142.5(11) . . . . ?
C5D N1D C6D C11D -43.0(15) . . . . ?
C6A N1A C5A C4A 173.6(11) . . . . ?
C6A C7A C8A C9A 1(2) . . . . ?
C6B N1B C5B C4B 171.8(10) . . . . ?
C6B C7B C8B C9B 2(2) . . . . ?
C6C N1C C5C C4C 169.5(11) . . . . ?
C6C C7C C8C C9C -3.3(17) . . . . ?
C6D N1D C5D C4D 170.0(10) . . . . ?
C6D C7D C8D C9D -3.5(18) . . . . ?
C7A C6A C11A C10A -4(3) . . . . ?
C7A C8A C9A C10A -6(3) . . . . ?
C7B C6B C11B C10B -3(2) . . . . ?
C7B C8B C9B C10B -2(2) . . . . ?
C7C C6C C11C C10C -6.1(18) . . . . ?
C7C C8C C9C C10C -1(2) . . . . ?
C7D C6D C11D C10D -4.9(19) . . . . ?
C7D C8D C9D C10D 0(2) . . . . ?
C8A C9A C10A C11A 6(4) . . . . ?
C8A C9A C10A C12A -174(2) . . . . ?
C8B C9B C10B C11B -1(3) . . . . ?
C8B C9B C10B C12B -177.8(18) . . . . ?
C8C C9C C10C C11C 1(2) . . . . ?
C8C C9C C10C C12C -176.5(14) . . . . ?
C8D C9D C10D C11D 2(2) . . . . ?
C8D C9D C10D C12D -175.1(15) . . . . ?
C9A C10A C11A C6A -1(4) . . . . ?
C9A C10A C12A F1A -147(3) . . . . ?
C9A C10A C12A F2A 95(3) . . . . ?
C9A C10A C12A F3A -16(4) . . . . ?
C9A C10A C12A F4A 159(5) . . . . ?
C9A C10A C12A F5A 50(7) . . . . ?
C9A C10A C12A F6A -78(4) . . . . ?
C9B C10B C11B C6B 3(3) . . . . ?
C9B C10B C12B F1B 118(2) . . . . ?
C9B C10B C12B F2B -5(4) . . . . ?
C9B C10B C12B F3B -131(2) . . . . ?
C9B C10B C12B F4B 172(4) . . . . ?
C9B C10B C12B F5B 51(3) . . . . ?
C9B C10B C12B F6B -66(4) . . . . ?
C9C C10C C11C C6C 2(2) . . . . ?
C9C C10C C12C F1C 54(3) . . . . ?
C9C C10C C12C F2C 163(2) . . . . ?
C9C C10C C12C F3C -70(3) . . . . ?
C9C C10C C12C F4C 109(4) . . . . ?
C9C C10C C12C F5C -137(5) . . . . ?
C9C C10C C12C F6C -1(5) . . . . ?
C9D C10D C11D C6D 1(2) . . . . ?
C9D C10D C12D F1D 135.8(17) . . . . ?
C9D C10D C12D F2D 14(3) . . . . ?
C9D C10D C12D F3D -116(2) . . . . ?
C9D C10D C12D F4D 56(6) . . . . ?
C9D C10D C12D F5D -62(4) . . . . ?
C9D C10D C12D F6D -165(5) . . . . ?
C11A C6A C7A S2A -174.6(12) . . . . ?
C11A C6A C7A C8A 3.7(19) . . . . ?
C11A C10A C12A F1A 33(4) . . . . ?
C11A C10A C12A F2A -85(3) . . . . ?
C11A C10A C12A F3A 164(2) . . . . ?
C11A C10A C12A F4A -20(6) . . . . ?
C11A C10A C12A F5A -130(7) . . . . ?
C11A C10A C12A F6A 102(4) . . . . ?
C11B C6B C7B S2B 178.8(10) . . . . ?
C11B C6B C7B C8B 0.4(18) . . . . ?
C11B C10B C12B F1B -59(3) . . . . ?
C11B C10B C12B F2B 178(3) . . . . ?
C11B C10B C12B F3B 51(3) . . . . ?
C11B C10B C12B F4B -5(5) . . . . ?
C11B C10B C12B F5B -126(3) . . . . ?
C11B C10B C12B F6B 117(3) . . . . ?
C11C C6C C7C S2C -175.3(8) . . . . ?
C11C C6C C7C C8C 6.6(16) . . . . ?
C11C C10C C12C F1C -124(2) . . . . ?
C11C C10C C12C F2C -15(3) . . . . ?
C11C C10C C12C F3C 112(3) . . . . ?
C11C C10C C12C F4C -68(4) . . . . ?
C11C C10C C12C F5C 45(5) . . . . ?
C11C C10C C12C F6C -179(5) . . . . ?
C11D C6D C7D S2D -172.5(9) . . . . ?
C11D C6D C7D C8D 6.1(17) . . . . ?
C11D C10D C12D F1D -41(2) . . . . ?
C11D C10D C12D F2D -162.2(19) . . . . ?
C11D C10D C12D F3D 67(3) . . . . ?
C11D C10D C12D F4D -121(5) . . . . ?
C11D C10D C12D F5D 121(3) . . . . ?
C11D C10D C12D F6D 19(6) . . . . ?
C12A C10A C11A C6A 179(2) . . . . ?
C12B C10B C11B C6B -179.4(16) . . . . ?
C12C C10C C11C C6C 180.0(13) . . . . ?
C12D C10D C11D C6D 177.7(15) . . . . ?
C1T C2T C3T C4T -176(3) . . . . ?
C1T C2T C7T C6T -178(4) . . . . ?
C2T C3T C4T C5T -3(7) . . . . ?
C3T C2T C7T C6T 0(7) . . . . ?
C3T C4T C5T C6T -5(8) . . . . ?
C4T C5T C6T C7T 11(8) . . . . ?
C5T C6T C7T C2T -9(8) . . . . ?
C7T C2T C3T C4T 5(5) . . . . ?
C8T C9T C10T C11T -178(4) . . . . ?
C8T C9T C14T C13T 175(4) . . . . ?
C9T C10T C11T C12T -8(8) . . . . ?
C10T C9T C14T C13T -5(7) . . . . ?
C10T C11T C12T C13T 16(9) . . . . ?
C11T C12T C13T C14T -19(9) . . . . ?
C12T C13T C14T C9T 14(9) . . . . ?
C14T C9T C10T C11T 3(5) . . . . ?

loop_
_twin_individual_id
_twin_individual_mass_fraction_refined
1 0.951(19)
2 0.049(19)
